data_4034610
loop_
_publ_author_name
'Amer, Mostafa Mahmoud'
'Abas, Hossay'
'Leonard, Daniel J.'
'Ward, John W.'
'Clayden, Jonathan'

_publ_section_title
;
 Amino Acid-Derived trans- N-Chloroformylimidazolidinones: Scalable,
 Stereoselective Synthesis, Structure, and Utility.
;
_journal_issue 11
_journal_name_full 'The Journal of organic chemistry'
_journal_page_first 7199
_journal_page_last 7206
_journal_paper_doi 10.1021/acs.joc.9b00727
_journal_volume 84
_journal_year 2019
_chemical_absolute_configuration unk
_chemical_formula_moiety 'C23 H28 N2 O3'
_chemical_formula_sum 'C23 H28 N2 O3'
_chemical_formula_weight 380.47
_space_group_crystal_system monoclinic
_space_group_IT_number 4
_space_group_name_Hall 'P 2yb'
_space_group_name_H-M_alt 'P 1 21 1'
_atom_sites_solution_hydrogens geom
_atom_sites_solution_primary dual
_audit_creation_date 2019-02-14
_audit_creation_method
;
Olex2 1.2
(compiled 2018.05.29 svn.r3508 for OlexSys, GUI svn.r5506)
;
_cell_angle_alpha 90
_cell_angle_beta 114.006(2)
_cell_angle_gamma 90
_cell_formula_units_Z 2
_cell_length_a 12.1176(4)
_cell_length_b 7.5277(3)
_cell_length_c 12.3487(4)
_cell_measurement_reflns_used 3103
_cell_measurement_temperature 100(2)
_cell_measurement_theta_max 27.93
_cell_measurement_theta_min 3.06
_cell_volume 1028.99(6)
_computing_cell_refinement 'SAINT V8.38A (Bruker, 2016)'
_computing_data_collection 'Bruker Apex suite'
_computing_data_reduction 'SAINT V8.38A (Bruker, 2016)'
_computing_molecular_graphics 'Olex2 (Dolomanov et al., 2009)'
_computing_publication_material 'Olex2 (Dolomanov et al., 2009)'
_computing_structure_refinement 'ShelXL (Sheldrick, 2015)'
_computing_structure_solution 'ShelXT (Sheldrick, 2015)'
_diffrn_ambient_temperature 100(2)
_diffrn_detector 'Bruker area detector'
_diffrn_detector_type 'CCD area detector'
_diffrn_measured_fraction_theta_full 1.000
_diffrn_measured_fraction_theta_max 0.998
_diffrn_measurement_device 'Bruker Apex II kappa CCD area detector'
_diffrn_measurement_device_type 'Bruker APEX-II CCD'
_diffrn_measurement_method '\f and \w scans'
_diffrn_radiation_monochromator graphite
_diffrn_radiation_type MoK\a
_diffrn_radiation_wavelength 0.71073
_diffrn_reflns_av_R_equivalents 0.0237
_diffrn_reflns_av_unetI/netI 0.0392
_diffrn_reflns_Laue_measured_fraction_full 1.000
_diffrn_reflns_Laue_measured_fraction_max 0.998
_diffrn_reflns_limit_h_max 15
_diffrn_reflns_limit_h_min -15
_diffrn_reflns_limit_k_max 9
_diffrn_reflns_limit_k_min -9
_diffrn_reflns_limit_l_max 14
_diffrn_reflns_limit_l_min -16
_diffrn_reflns_number 9430
_diffrn_reflns_point_group_measured_fraction_full 0.999
_diffrn_reflns_point_group_measured_fraction_max 0.996
_diffrn_reflns_theta_full 25.242
_diffrn_reflns_theta_max 27.950
_diffrn_reflns_theta_min 1.805
_diffrn_source 'fine-focus sealed tube'
_diffrn_standards_number 0
_exptl_absorpt_coefficient_mu 0.081
_exptl_absorpt_correction_T_max 0.7456
_exptl_absorpt_correction_T_min 0.6614
_exptl_absorpt_correction_type multi-scan
_exptl_absorpt_process_details
'SADABS-2016/2 (Bruker,2016/2) was used for absorption correction. wR2(int) was 0.0421 before and 0.0333 after correction. The Ratio of minimum to maximum transmission is 0.8871. The \l/2 correction factor is Not present.'
_exptl_crystal_colour colourless
_exptl_crystal_colour_primary colourless
_exptl_crystal_density_diffrn 1.228
_exptl_crystal_description block
_exptl_crystal_F_000 408
_exptl_crystal_size_max 0.27
_exptl_crystal_size_mid 0.26
_exptl_crystal_size_min 0.23
_refine_diff_density_max 0.213
_refine_diff_density_min -0.205
_refine_diff_density_rms 0.040
_refine_ls_extinction_method none
_refine_ls_goodness_of_fit_ref 1.058
_refine_ls_hydrogen_treatment constr
_refine_ls_matrix_type full
_refine_ls_number_parameters 257
_refine_ls_number_reflns 4906
_refine_ls_number_restraints 1
_refine_ls_restrained_S_all 1.057
_refine_ls_R_factor_all 0.0475
_refine_ls_R_factor_gt 0.0410
_refine_ls_shift/su_max 0.000
_refine_ls_shift/su_mean 0.000
_refine_ls_structure_factor_coef Fsqd
_refine_ls_weighting_details 'w=1/[\s^2^(Fo^2^)+(0.0493P)^2^+0.0652P] where P=(Fo^2^+2Fc^2^)/3'
_refine_ls_weighting_scheme calc
_refine_ls_wR_factor_gt 0.0926
_refine_ls_wR_factor_ref 0.0962
_reflns_Friedel_coverage 0.854
_reflns_Friedel_fraction_full 0.998
_reflns_Friedel_fraction_max 0.992
_reflns_number_gt 4354
_reflns_number_total 4906
_reflns_threshold_expression 'I > 2\s(I)'
_cod_data_source_file jo9b00727_si_002.cif
_cod_data_source_block testm1_compound_6
_cod_database_code 4034610
_shelx_shelxl_version_number 2017/1
_shelx_space_group_comment
;
The symmetry employed for this shelxl refinement is uniquely defined
by the following loop, which should always be used as a source of
symmetry information in preference to the above space-group names.
They are only intended as comments.
;
_olex2_refinement_description
;
1. Fixed Uiso
 At 1.2 times of:
  All C(H) groups, All C(H,H) groups
 At 1.5 times of:
  All C(H,H,H) groups
2.a Ternary CH refined with riding coordinates:
 C7(H7), C5(H5)
2.b Secondary CH2 refined with riding coordinates:
 C9(H9A,H9B), C17(H17A,H17B)
2.c Aromatic/amide H refined with riding coordinates:
 C19(H19), C15(H15), C11(H11), C20(H20), C23(H23), C12(H12), C21(H21),
 C22(H22), C13(H13), C14(H14)
2.d Idealised Me refined as rotating group:
 C8(H8A,H8B,H8C), C3(H3A,H3B,H3C), C4(H4A,H4B,H4C), C2(H2A,H2B,H2C)
;
_olex2_submission_special_instructions 'No special instructions were received'

loop_
_space_group_symop_operation_xyz
'x, y, z'
'-x, y+1/2, -z'

loop_
_atom_site_label
_atom_site_type_symbol
_atom_site_fract_x
_atom_site_fract_y
_atom_site_fract_z
_atom_site_U_iso_or_equiv
_atom_site_adp_type
_atom_site_occupancy
_atom_site_site_symmetry_order
_atom_site_calc_flag
_atom_site_refinement_flags_posn
O2 O 0.20433(13) 0.6408(2) 0.27114(13) 0.0177(3) Uani 1 1 d .
O3 O 0.15489(14) 0.7244(2) 0.42203(14) 0.0220(4) Uani 1 1 d .
O1 O 0.56648(13) 0.3104(2) 0.53962(14) 0.0222(4) Uani 1 1 d .
N2 N 0.27050(15) 0.4772(2) 0.43480(15) 0.0148(4) Uani 1 1 d .
N1 N 0.41981(16) 0.3785(3) 0.60501(15) 0.0181(4) Uani 1 1 d .
C16 C 0.20712(18) 0.6263(3) 0.38178(19) 0.0162(4) Uani 1 1 d .
C6 C 0.46389(18) 0.3604(3) 0.52201(18) 0.0166(4) Uani 1 1 d .
C7 C 0.36738(18) 0.4123(3) 0.40248(18) 0.0151(4) Uani 1 1 d .
H7 H 0.397790 0.512967 0.369389 0.018 Uiso 1 1 calc R
C5 C 0.29431(19) 0.4410(3) 0.55957(18) 0.0160(4) Uani 1 1 d .
H5 H 0.290744 0.554736 0.599832 0.019 Uiso 1 1 calc R
C19 C 0.2160(2) 0.6720(3) 0.0554(2) 0.0213(5) Uani 1 1 d .
H19 H 0.276620 0.606527 0.116624 0.026 Uiso 1 1 calc R
C9 C 0.32904(18) 0.2585(3) 0.31230(18) 0.0172(4) Uani 1 1 d .
H9A H 0.349490 0.144758 0.356252 0.021 Uiso 1 1 calc R
H9B H 0.240202 0.262316 0.267896 0.021 Uiso 1 1 calc R
C1 C 0.20330(19) 0.3068(3) 0.57223(19) 0.0185(4) Uani 1 1 d .
C18 C 0.13803(19) 0.7799(3) 0.08203(19) 0.0198(5) Uani 1 1 d .
C10 C 0.3869(2) 0.2611(3) 0.22439(19) 0.0190(4) Uani 1 1 d .
C8 C 0.4955(2) 0.3453(3) 0.73000(18) 0.0225(5) Uani 1 1 d .
H8A H 0.484259 0.222512 0.749777 0.034 Uiso 1 1 calc GR
H8B H 0.472612 0.426908 0.779203 0.034 Uiso 1 1 calc GR
H8C H 0.580487 0.364365 0.744872 0.034 Uiso 1 1 calc GR
C15 C 0.3193(2) 0.2053(3) 0.1081(2) 0.0265(5) Uani 1 1 d .
H15 H 0.237518 0.170633 0.085147 0.032 Uiso 1 1 calc R
C11 C 0.5065(2) 0.3121(3) 0.2560(2) 0.0241(5) Uani 1 1 d .
H11 H 0.554093 0.349119 0.334958 0.029 Uiso 1 1 calc R
C17 C 0.1455(2) 0.7974(3) 0.2066(2) 0.0219(5) Uani 1 1 d .
H17A H 0.192332 0.904657 0.244978 0.026 Uiso 1 1 calc R
H17B H 0.063504 0.808201 0.205085 0.026 Uiso 1 1 calc R
C20 C 0.2065(2) 0.6589(3) -0.0601(2) 0.0280(5) Uani 1 1 d .
H20 H 0.260311 0.584166 -0.077504 0.034 Uiso 1 1 calc R
C3 C 0.0760(2) 0.3812(3) 0.5080(2) 0.0271(5) Uani 1 1 d .
H3A H 0.070988 0.497857 0.540993 0.041 Uiso 1 1 calc GR
H3B H 0.017720 0.300232 0.518443 0.041 Uiso 1 1 calc GR
H3C H 0.057412 0.393385 0.423364 0.041 Uiso 1 1 calc GR
C23 C 0.0496(2) 0.8753(4) -0.0086(2) 0.0294(6) Uani 1 1 d .
H23 H -0.004619 0.949357 0.008695 0.035 Uiso 1 1 calc R
C12 C 0.5565(3) 0.3093(3) 0.1728(2) 0.0320(6) Uani 1 1 d .
H12 H 0.637731 0.346144 0.194928 0.038 Uiso 1 1 calc R
C21 C 0.1187(2) 0.7542(4) -0.1504(2) 0.0364(6) Uani 1 1 d .
H21 H 0.112201 0.745479 -0.229563 0.044 Uiso 1 1 calc R
C22 C 0.0405(3) 0.8625(4) -0.1237(2) 0.0384(7) Uani 1 1 d .
H22 H -0.019825 0.928400 -0.184953 0.046 Uiso 1 1 calc R
C13 C 0.4887(3) 0.2530(4) 0.0578(2) 0.0381(7) Uani 1 1 d .
H13 H 0.523365 0.250872 0.001281 0.046 Uiso 1 1 calc R
C14 C 0.3701(3) 0.1998(4) 0.0259(2) 0.0358(6) Uani 1 1 d .
H14 H 0.323496 0.159565 -0.052447 0.043 Uiso 1 1 calc R
C4 C 0.2272(3) 0.2846(4) 0.7037(2) 0.0375(7) Uani 1 1 d .
H4A H 0.300707 0.214260 0.743763 0.056 Uiso 1 1 calc GR
H4B H 0.158579 0.223730 0.710036 0.056 Uiso 1 1 calc GR
H4C H 0.237512 0.401839 0.741131 0.056 Uiso 1 1 calc GR
C2 C 0.2123(2) 0.1263(3) 0.5200(2) 0.0262(5) Uani 1 1 d .
H2A H 0.184541 0.137031 0.433888 0.039 Uiso 1 1 calc GR
H2B H 0.161631 0.040155 0.538257 0.039 Uiso 1 1 calc GR
H2C H 0.296438 0.085934 0.554478 0.039 Uiso 1 1 calc GR

loop_
_atom_site_aniso_label
_atom_site_aniso_U_11
_atom_site_aniso_U_22
_atom_site_aniso_U_33
_atom_site_aniso_U_23
_atom_site_aniso_U_13
_atom_site_aniso_U_12
O2 0.0165(7) 0.0146(7) 0.0199(7) 0.0007(6) 0.0053(6) 0.0037(6)
O3 0.0221(8) 0.0170(8) 0.0315(9) -0.0016(6) 0.0157(7) 0.0034(6)
O1 0.0137(7) 0.0220(8) 0.0286(8) 0.0022(6) 0.0063(6) 0.0030(6)
N2 0.0126(8) 0.0152(9) 0.0173(8) -0.0018(7) 0.0068(7) 0.0013(7)
N1 0.0155(8) 0.0181(9) 0.0175(8) -0.0010(7) 0.0036(7) -0.0011(7)
C16 0.0133(9) 0.0138(10) 0.0209(10) -0.0023(8) 0.0063(8) -0.0030(8)
C6 0.0154(10) 0.0106(10) 0.0216(10) -0.0017(8) 0.0055(8) -0.0027(8)
C7 0.0130(9) 0.0130(10) 0.0197(10) -0.0008(8) 0.0072(8) 0.0008(8)
C5 0.0163(10) 0.0161(10) 0.0160(10) -0.0026(8) 0.0070(8) -0.0011(8)
C19 0.0155(10) 0.0207(12) 0.0232(11) 0.0053(9) 0.0032(9) 0.0022(9)
C9 0.0166(10) 0.0162(11) 0.0191(10) -0.0032(8) 0.0074(8) -0.0003(8)
C1 0.0183(10) 0.0184(11) 0.0217(10) -0.0005(8) 0.0110(9) -0.0018(9)
C18 0.0159(10) 0.0165(11) 0.0252(11) 0.0030(9) 0.0064(9) -0.0022(9)
C10 0.0252(11) 0.0124(10) 0.0211(10) 0.0019(8) 0.0112(9) 0.0060(9)
C8 0.0243(11) 0.0200(12) 0.0174(10) 0.0009(8) 0.0025(9) -0.0023(9)
C15 0.0324(13) 0.0241(12) 0.0219(11) 0.0041(9) 0.0099(10) 0.0085(11)
C11 0.0290(12) 0.0177(12) 0.0303(12) -0.0017(9) 0.0171(10) 0.0018(10)
C17 0.0225(11) 0.0144(11) 0.0277(11) 0.0045(9) 0.0092(9) 0.0068(9)
C20 0.0267(12) 0.0303(14) 0.0262(12) 0.0028(10) 0.0099(10) 0.0038(11)
C3 0.0196(11) 0.0228(12) 0.0439(14) 0.0018(11) 0.0180(10) -0.0006(10)
C23 0.0225(12) 0.0282(13) 0.0329(13) 0.0081(11) 0.0067(10) 0.0081(11)
C12 0.0384(14) 0.0240(13) 0.0456(15) 0.0038(11) 0.0296(13) 0.0034(11)
C21 0.0355(14) 0.0447(17) 0.0245(12) 0.0077(12) 0.0075(11) 0.0078(13)
C22 0.0336(14) 0.0410(17) 0.0300(13) 0.0150(12) 0.0021(11) 0.0135(13)
C13 0.0575(18) 0.0363(16) 0.0359(14) 0.0096(12) 0.0346(14) 0.0128(14)
C14 0.0518(17) 0.0356(15) 0.0226(12) 0.0057(11) 0.0177(12) 0.0137(13)
C4 0.0418(15) 0.0493(18) 0.0273(13) 0.0002(12) 0.0200(12) -0.0132(14)
C2 0.0246(12) 0.0165(11) 0.0438(14) -0.0037(10) 0.0206(11) -0.0021(9)

loop_
_atom_type_symbol
_atom_type_description
_atom_type_scat_dispersion_real
_atom_type_scat_dispersion_imag
_atom_type_scat_source
C C 0.0033 0.0016 'International Tables Vol C Tables 4.2.6.8 and 6.1.1.4'
H H 0.0000 0.0000 'International Tables Vol C Tables 4.2.6.8 and 6.1.1.4'
N N 0.0061 0.0033 'International Tables Vol C Tables 4.2.6.8 and 6.1.1.4'
O O 0.0106 0.0060 'International Tables Vol C Tables 4.2.6.8 and 6.1.1.4'

loop_
_geom_angle_atom_site_label_1
_geom_angle_atom_site_label_2
_geom_angle_atom_site_label_3
_geom_angle
C16 O2 C17 115.30(17)
C16 N2 C7 119.90(18)
C16 N2 C5 119.05(17)
C7 N2 C5 112.62(16)
C6 N1 C5 114.41(17)
C6 N1 C8 121.04(18)
C8 N1 C5 124.50(18)
O2 C16 N2 109.08(17)
O3 C16 O2 124.39(19)
O3 C16 N2 126.4(2)
O1 C6 N1 125.71(19)
O1 C6 C7 125.1(2)
N1 C6 C7 109.19(18)
N2 C7 C6 101.92(17)
N2 C7 H7 109.1
N2 C7 C9 114.02(16)
C6 C7 H7 109.1
C6 C7 C9 113.38(17)
C9 C7 H7 109.1
N2 C5 H5 109.4
N2 C5 C1 112.43(16)
N1 C5 N2 100.99(16)
N1 C5 H5 109.4
N1 C5 C1 114.96(18)
C1 C5 H5 109.4
C18 C19 H19 119.8
C18 C19 C20 120.5(2)
C20 C19 H19 119.8
C7 C9 H9A 108.6
C7 C9 H9B 108.6
H9A C9 H9B 107.6
C10 C9 C7 114.67(18)
C10 C9 H9A 108.6
C10 C9 H9B 108.6
C3 C1 C5 108.59(18)
C3 C1 C4 107.7(2)
C3 C1 C2 109.77(19)
C4 C1 C5 109.94(18)
C2 C1 C5 111.20(18)
C2 C1 C4 109.5(2)
C19 C18 C17 122.01(19)
C19 C18 C23 119.2(2)
C23 C18 C17 118.8(2)
C15 C10 C9 119.0(2)
C11 C10 C9 122.34(19)
C11 C10 C15 118.6(2)
N1 C8 H8A 109.5
N1 C8 H8B 109.5
N1 C8 H8C 109.5
H8A C8 H8B 109.5
H8A C8 H8C 109.5
H8B C8 H8C 109.5
C10 C15 H15 119.6
C14 C15 C10 120.9(2)
C14 C15 H15 119.6
C10 C11 H11 119.8
C12 C11 C10 120.3(2)
C12 C11 H11 119.8
O2 C17 C18 107.71(18)
O2 C17 H17A 110.2
O2 C17 H17B 110.2
C18 C17 H17A 110.2
C18 C17 H17B 110.2
H17A C17 H17B 108.5
C19 C20 H20 119.8
C19 C20 C21 120.4(2)
C21 C20 H20 119.8
C1 C3 H3A 109.5
C1 C3 H3B 109.5
C1 C3 H3C 109.5
H3A C3 H3B 109.5
H3A C3 H3C 109.5
H3B C3 H3C 109.5
C18 C23 H23 119.9
C22 C23 C18 120.2(2)
C22 C23 H23 119.9
C11 C12 H12 119.7
C13 C12 C11 120.5(3)
C13 C12 H12 119.7
C20 C21 H21 120.4
C20 C21 C22 119.1(2)
C22 C21 H21 120.4
C23 C22 C21 120.6(2)
C23 C22 H22 119.7
C21 C22 H22 119.7
C12 C13 H13 120.2
C12 C13 C14 119.5(2)
C14 C13 H13 120.2
C15 C14 C13 120.1(3)
C15 C14 H14 119.9
C13 C14 H14 119.9
C1 C4 H4A 109.5
C1 C4 H4B 109.5
C1 C4 H4C 109.5
H4A C4 H4B 109.5
H4A C4 H4C 109.5
H4B C4 H4C 109.5
C1 C2 H2A 109.5
C1 C2 H2B 109.5
C1 C2 H2C 109.5
H2A C2 H2B 109.5
H2A C2 H2C 109.5
H2B C2 H2C 109.5

loop_
_geom_bond_atom_site_label_1
_geom_bond_atom_site_label_2
_geom_bond_distance
O2 C16 1.357(3)
O2 C17 1.439(2)
O3 C16 1.203(3)
O1 C6 1.230(3)
N2 C16 1.367(3)
N2 C7 1.469(3)
N2 C5 1.473(3)
N1 C6 1.342(3)
N1 C5 1.468(3)
N1 C8 1.461(3)
C6 C7 1.515(3)
C7 H7 1.0000
C7 C9 1.541(3)
C5 H5 1.0000
C5 C1 1.550(3)
C19 H19 0.9500
C19 C18 1.384(3)
C19 C20 1.386(3)
C9 H9A 0.9900
C9 H9B 0.9900
C9 C10 1.513(3)
C1 C3 1.526(3)
C1 C4 1.538(3)
C1 C2 1.526(3)
C18 C17 1.509(3)
C18 C23 1.393(3)
C10 C15 1.397(3)
C10 C11 1.393(3)
C8 H8A 0.9800
C8 H8B 0.9800
C8 H8C 0.9800
C15 H15 0.9500
C15 C14 1.385(4)
C11 H11 0.9500
C11 C12 1.389(3)
C17 H17A 0.9900
C17 H17B 0.9900
C20 H20 0.9500
C20 C21 1.387(3)
C3 H3A 0.9800
C3 H3B 0.9800
C3 H3C 0.9800
C23 H23 0.9500
C23 C22 1.383(4)
C12 H12 0.9500
C12 C13 1.386(4)
C21 H21 0.9500
C21 C22 1.388(4)
C22 H22 0.9500
C13 H13 0.9500
C13 C14 1.386(4)
C14 H14 0.9500
C4 H4A 0.9800
C4 H4B 0.9800
C4 H4C 0.9800
C2 H2A 0.9800
C2 H2B 0.9800
C2 H2C 0.9800
